data_4072179
loop_
_publ_author_name
'Lokare, Kapil S.'
'Staples, Richard J.'
'Odom, Aaron L.'

_publ_section_title
;
 Synthesis, Properties, and Structure of Tethered Molybdenum Alkylidenes
;
_journal_issue 19
_journal_name_full Organometallics
_journal_page_first 5130
_journal_paper_doi 10.1021/om800650v
_journal_volume 27
_journal_year 2008
_chemical_formula_sum 'C33 H46 F12 Mo N2 O2'
_chemical_formula_weight 826.66
_chemical_name_systematic
; 
 ? 
;
_space_group_IT_number 14
_symmetry_cell_setting monoclinic
_symmetry_space_group_name_Hall '-P 2ybc'
_symmetry_space_group_name_H-M 'P 1 21/c 1'
_atom_sites_solution_hydrogens geom
_atom_sites_solution_primary direct
_atom_sites_solution_secondary difmap
_audit_creation_method SHELXL-97
_cell_angle_alpha 90.00
_cell_angle_beta 102.473(3)
_cell_angle_gamma 90.00
_cell_formula_units_Z 4
_cell_length_a 17.949(2)
_cell_length_b 10.2839(12)
_cell_length_c 20.216(2)
_cell_measurement_temperature 173(2)
_cell_volume 3643.5(7)
_computing_cell_refinement 'Bruker SMART'
_computing_data_collection 'Bruker SMART'
_computing_data_reduction 'Bruker SHELXTL'
_computing_molecular_graphics 'Bruker SHELXTL'
_computing_publication_material 'Bruker SHELXTL'
_computing_structure_refinement 'SHELXL-97 (Sheldrick, 1997)'
_computing_structure_solution 'SHELXS-97 (Sheldrick, 1990)'
_diffrn_ambient_temperature 173(2)
_diffrn_measured_fraction_theta_full 0.994
_diffrn_measured_fraction_theta_max 0.994
_diffrn_measurement_device_type 'CCD area detector'
_diffrn_measurement_method 'phi and omega scans'
_diffrn_radiation_monochromator graphite
_diffrn_radiation_source 'fine-focus sealed tube'
_diffrn_radiation_type MoK\a
_diffrn_radiation_wavelength 0.71073
_diffrn_reflns_av_R_equivalents 0.1280
_diffrn_reflns_av_sigmaI/netI 0.1154
_diffrn_reflns_limit_h_max 19
_diffrn_reflns_limit_h_min -19
_diffrn_reflns_limit_k_max 11
_diffrn_reflns_limit_k_min -11
_diffrn_reflns_limit_l_max 22
_diffrn_reflns_limit_l_min -22
_diffrn_reflns_number 30575
_diffrn_reflns_theta_full 23.32
_diffrn_reflns_theta_max 23.32
_diffrn_reflns_theta_min 2.06
_exptl_absorpt_coefficient_mu 0.453
_exptl_absorpt_correction_T_max 0.8218
_exptl_absorpt_correction_T_min 0.7236
_exptl_absorpt_correction_type empirical
_exptl_crystal_colour yellow
_exptl_crystal_density_diffrn 1.507
_exptl_crystal_density_method 'not measured'
_exptl_crystal_description parallelpiped
_exptl_crystal_F_000 1696
_exptl_crystal_size_max 0.43
_exptl_crystal_size_mid 0.34
_exptl_crystal_size_min 0.30
_refine_diff_density_max 0.700
_refine_diff_density_min -0.454
_refine_diff_density_rms 0.084
_refine_ls_extinction_coef 0.00057(13)
_refine_ls_extinction_expression Fc^*^=kFc[1+0.001xFc^2^\l^3^/sin(2\q)]^-1/4^
_refine_ls_extinction_method SHELXL
_refine_ls_goodness_of_fit_ref 0.924
_refine_ls_matrix_type full
_refine_ls_number_parameters 452
_refine_ls_number_reflns 5247
_refine_ls_number_restraints 0
_refine_ls_restrained_S_all 0.924
_refine_ls_R_factor_all 0.0995
_refine_ls_R_factor_gt 0.0428
_refine_ls_shift/su_max 0.000
_refine_ls_shift/su_mean 0.000
_refine_ls_structure_factor_coef Fsqd
_refine_ls_weighting_details 'calc w=1/[\s^2^(Fo^2^)+(0.0365P)^2^+0.0000P] where P=(Fo^2^+2Fc^2^)/3'
_refine_ls_weighting_scheme calc
_refine_ls_wR_factor_gt 0.0837
_refine_ls_wR_factor_ref 0.1002
_reflns_number_gt 3068
_reflns_number_total 5247
_reflns_threshold_expression >2sigma(I)
_cod_data_source_file om800650v_si_002.cif
_cod_data_source_block 06004t
_cod_depositor_comments
;
The following automatic conversions were performed:

'_symmetry_cell_setting' value 'Monoclinic' changed to 'monoclinic'
according to /home/saulius/struct/CIF-dictionaries/cif_core.dic
dictionary named 'cif_core.dic' version 2.4.1 from 2010-06-29.

Automatic conversion script
Id: cif_fix_values 1715 2011-07-08 13:25:40Z adriana 
;
_cod_original_sg_symbol_H-M P2(1)/c
_cod_database_code 4072179

loop_
_symmetry_equiv_pos_as_xyz
'x, y, z'
'-x, y+1/2, -z+1/2'
'-x, -y, -z'
'x, -y-1/2, z-1/2'

loop_
_atom_site_label
_atom_site_type_symbol
_atom_site_fract_x
_atom_site_fract_y
_atom_site_fract_z
_atom_site_U_iso_or_equiv
_atom_site_adp_type
_atom_site_occupancy
_atom_site_symmetry_multiplicity
_atom_site_calc_flag
_atom_site_refinement_flags
Mo Mo 0.72633(3) 0.63720(5) 0.48803(2) 0.02248(16) Uani 1 1 d .
N1 N 0.7906(2) 0.5807(4) 0.55953(19) 0.0188(10) Uani 1 1 d .
N2 N 0.6819(2) 0.7870(4) 0.5520(2) 0.0229(11) Uani 1 1 d .
O1 O 0.71614(18) 0.4727(3) 0.43328(16) 0.0274(9) Uani 1 1 d .
O2 O 0.62688(17) 0.6834(3) 0.42537(15) 0.0259(9) Uani 1 1 d .
F121 F 0.71479(19) 0.1334(3) 0.40331(18) 0.0687(11) Uani 1 1 d .
F122 F 0.6493(2) 0.2436(4) 0.4594(2) 0.0809(13) Uani 1 1 d .
F123 F 0.6372(2) 0.2785(3) 0.3542(2) 0.0695(12) Uani 1 1 d .
F131 F 0.8488(2) 0.4560(4) 0.38764(19) 0.0734(12) Uani 1 1 d .
F132 F 0.7512(2) 0.3984(4) 0.31345(17) 0.0667(11) Uani 1 1 d .
F133 F 0.8297(2) 0.2554(3) 0.36137(18) 0.0698(12) Uani 1 1 d .
F221 F 0.4799(2) 0.7801(4) 0.28863(19) 0.0958(15) Uani 1 1 d .
F222 F 0.5917(3) 0.8589(4) 0.3204(2) 0.0916(14) Uani 1 1 d .
F223 F 0.5163(2) 0.8631(4) 0.38715(19) 0.0842(13) Uani 1 1 d .
F231 F 0.5386(2) 0.4718(4) 0.4210(2) 0.0913(15) Uani 1 1 d .
F232 F 0.4565(2) 0.5367(4) 0.3352(2) 0.0938(15) Uani 1 1 d .
F233 F 0.47143(19) 0.6388(5) 0.42779(18) 0.0863(14) Uani 1 1 d .
C1' C 0.7505(3) 0.3566(5) 0.4289(3) 0.0289(13) Uani 1 1 d .
C1" C 0.7939(3) 0.7489(5) 0.4566(3) 0.0263(14) Uani 1 1 d .
H1"A H 0.7680 0.7829 0.4154 0.032 Uiso 1 1 calc R
C2" C 0.8741(3) 0.8064(5) 0.4715(3) 0.0234(13) Uani 1 1 d .
C2' C 0.5721(3) 0.6593(5) 0.3678(2) 0.0294(14) Uani 1 1 d .
C3" C 0.9221(3) 0.7628(5) 0.5400(2) 0.0290(14) Uani 1 1 d .
H3"A H 0.8951 0.7868 0.5750 0.035 Uiso 1 1 calc R
H3"B H 0.9697 0.8109 0.5486 0.035 Uiso 1 1 calc R
C4" C 0.9408(3) 0.6168(5) 0.5471(2) 0.0289(14) Uani 1 1 d .
H4"A H 0.9119 0.5717 0.5076 0.035 Uiso 1 1 calc R
H4"B H 0.9946 0.6048 0.5477 0.035 Uiso 1 1 calc R
C11 C 0.8466(3) 0.5381(5) 0.6148(2) 0.0230(13) Uani 1 1 d .
C11' C 0.8073(3) 0.3115(5) 0.4938(3) 0.0467(17) Uani 1 1 d .
H11A H 0.8472 0.3748 0.5061 0.070 Uiso 1 1 calc R
H11B H 0.8290 0.2294 0.4855 0.070 Uiso 1 1 calc R
H11C H 0.7809 0.3024 0.5301 0.070 Uiso 1 1 calc R
C12 C 0.9234(3) 0.5562(5) 0.6097(3) 0.0249(13) Uani 1 1 d .
C12' C 0.6876(4) 0.2539(6) 0.4107(4) 0.0463(18) Uani 1 1 d .
C13 C 0.9803(3) 0.5196(5) 0.6636(3) 0.0324(15) Uani 1 1 d .
H13A H 1.0309 0.5321 0.6610 0.039 Uiso 1 1 calc R
C13' C 0.7943(4) 0.3664(6) 0.3725(3) 0.0428(16) Uani 1 1 d .
C14 C 0.9645(3) 0.4642(5) 0.7225(3) 0.0322(14) Uani 1 1 d .
C15 C 0.8891(3) 0.4456(5) 0.7245(3) 0.0299(14) Uani 1 1 d .
H15A H 0.8781 0.4072 0.7630 0.036 Uiso 1 1 calc R
C16 C 0.8275(3) 0.4813(5) 0.6719(3) 0.0255(13) Uani 1 1 d .
C21 C 0.6119(3) 0.7311(5) 0.5697(3) 0.0286(14) Uani 1 1 d .
H21A H 0.6228 0.6436 0.5870 0.034 Uiso 1 1 calc R
H21B H 0.5717 0.7257 0.5291 0.034 Uiso 1 1 calc R
C2"1 C 0.9142(3) 0.7719(5) 0.4145(3) 0.0385(16) Uani 1 1 d .
H2"D H 0.8831 0.7985 0.3719 0.058 Uiso 1 1 calc R
H2"E H 0.9223 0.6796 0.4141 0.058 Uiso 1 1 calc R
H2"F H 0.9625 0.8157 0.4217 0.058 Uiso 1 1 calc R
C21' C 0.6007(3) 0.5923(6) 0.3119(3) 0.0479(18) Uani 1 1 d .
H21C H 0.6411 0.6426 0.3003 0.072 Uiso 1 1 calc R
H21D H 0.5597 0.5839 0.2728 0.072 Uiso 1 1 calc R
H21E H 0.6196 0.5075 0.3269 0.072 Uiso 1 1 calc R
C2"2 C 0.8666(3) 0.9544(5) 0.4723(3) 0.0408(16) Uani 1 1 d .
H2"A H 0.8417 0.9796 0.5078 0.061 Uiso 1 1 calc R
H2"B H 0.8370 0.9834 0.4295 0.061 Uiso 1 1 calc R
H2"C H 0.9164 0.9931 0.4800 0.061 Uiso 1 1 calc R
C22 C 0.5840(3) 0.8126(6) 0.6226(3) 0.0434(17) Uani 1 1 d .
H22A H 0.5293 0.8258 0.6089 0.052 Uiso 1 1 calc R
H22B H 0.5946 0.7679 0.6659 0.052 Uiso 1 1 calc R
C22' C 0.5401(4) 0.7908(7) 0.3415(3) 0.054(2) Uani 1 1 d .
C23 C 0.6244(3) 0.9410(6) 0.6291(3) 0.0380(16) Uani 1 1 d .
H23A H 0.6023 0.9996 0.6580 0.046 Uiso 1 1 calc R
C23' C 0.5083(4) 0.5776(8) 0.3871(3) 0.054(2) Uani 1 1 d .
C24 C 0.7079(3) 0.9193(5) 0.6592(3) 0.0383(16) Uani 1 1 d .
H24A H 0.7147 0.8905 0.7058 0.046 Uiso 1 1 calc R
H24B H 0.7360 0.9998 0.6586 0.046 Uiso 1 1 calc R
C25 C 0.7374(3) 0.8160(5) 0.6170(2) 0.0273(14) Uani 1 1 d .
H25A H 0.7851 0.8455 0.6069 0.033 Uiso 1 1 calc R
H25B H 0.7477 0.7366 0.6434 0.033 Uiso 1 1 calc R
C26 C 0.6167(3) 0.9990(5) 0.5597(3) 0.0425(17) Uani 1 1 d .
H26A H 0.6373 1.0866 0.5634 0.051 Uiso 1 1 calc R
H26B H 0.5633 1.0035 0.5371 0.051 Uiso 1 1 calc R
C27 C 0.6599(3) 0.9150(5) 0.5188(3) 0.0311(15) Uani 1 1 d .
H27A H 0.6283 0.9006 0.4740 0.037 Uiso 1 1 calc R
H27B H 0.7055 0.9606 0.5134 0.037 Uiso 1 1 calc R
C141 C 1.0284(3) 0.4244(6) 0.7815(3) 0.0408(16) Uani 1 1 d .
H14A H 1.0053 0.3814 0.8154 0.049 Uiso 1 1 calc R
C142 C 1.0712(3) 0.5439(6) 0.8145(3) 0.059(2) Uani 1 1 d .
H14E H 1.0360 0.6026 0.8284 0.089 Uiso 1 1 calc R
H14F H 1.0955 0.5866 0.7826 0.089 Uiso 1 1 calc R
H14G H 1.1092 0.5177 0.8533 0.089 Uiso 1 1 calc R
C143 C 1.0827(3) 0.3291(5) 0.7597(3) 0.0445(17) Uani 1 1 d .
H14B H 1.0548 0.2540 0.7398 0.067 Uiso 1 1 calc R
H14C H 1.1208 0.3031 0.7984 0.067 Uiso 1 1 calc R
H14D H 1.1069 0.3697 0.7271 0.067 Uiso 1 1 calc R
C161 C 0.7470(3) 0.4557(5) 0.6777(3) 0.0319(15) Uani 1 1 d .
H16D H 0.7129 0.4949 0.6383 0.038 Uiso 1 1 calc R
C162 C 0.7293(3) 0.5183(6) 0.7417(3) 0.0440(17) Uani 1 1 d .
H16E H 0.7392 0.6100 0.7414 0.066 Uiso 1 1 calc R
H16F H 0.7610 0.4798 0.7812 0.066 Uiso 1 1 calc R
H16G H 0.6766 0.5043 0.7425 0.066 Uiso 1 1 calc R
C163 C 0.7311(3) 0.3089(5) 0.6760(3) 0.0495(18) Uani 1 1 d .
H16A H 0.7414 0.2726 0.6351 0.074 Uiso 1 1 calc R
H16B H 0.6786 0.2940 0.6772 0.074 Uiso 1 1 calc R
H16C H 0.7634 0.2682 0.7145 0.074 Uiso 1 1 calc R

loop_
_atom_site_aniso_label
_atom_site_aniso_U_11
_atom_site_aniso_U_22
_atom_site_aniso_U_33
_atom_site_aniso_U_23
_atom_site_aniso_U_13
_atom_site_aniso_U_12
Mo 0.0194(3) 0.0261(3) 0.0216(3) 0.0008(3) 0.00372(19) 0.0026(3)
N1 0.014(2) 0.024(3) 0.017(2) 0.003(2) 0.000(2) 0.000(2)
N2 0.018(3) 0.028(3) 0.023(3) 0.003(2) 0.003(2) 0.002(2)
O1 0.027(2) 0.027(2) 0.027(2) -0.0045(18) 0.0050(17) 0.0060(18)
O2 0.022(2) 0.034(2) 0.019(2) 0.0001(17) 0.0009(17) 0.0053(17)
F121 0.071(3) 0.031(2) 0.093(3) -0.014(2) -0.007(2) 0.000(2)
F122 0.086(3) 0.070(3) 0.097(3) 0.007(3) 0.043(3) -0.026(2)
F123 0.059(3) 0.047(3) 0.085(3) -0.004(2) -0.023(2) -0.015(2)
F131 0.059(3) 0.076(3) 0.100(3) -0.030(3) 0.050(2) -0.021(2)
F132 0.089(3) 0.077(3) 0.039(2) 0.002(2) 0.026(2) 0.024(2)
F133 0.081(3) 0.059(3) 0.075(3) -0.018(2) 0.032(2) 0.027(2)
F221 0.093(3) 0.106(4) 0.062(3) 0.000(3) -0.041(3) 0.047(3)
F222 0.110(4) 0.069(3) 0.099(3) 0.040(3) 0.028(3) 0.004(3)
F223 0.081(3) 0.094(3) 0.067(3) -0.017(3) -0.009(2) 0.061(3)
F231 0.062(3) 0.097(4) 0.112(4) 0.036(3) 0.009(3) -0.030(3)
F232 0.049(3) 0.152(4) 0.071(3) -0.022(3) -0.008(2) -0.042(3)
F233 0.037(2) 0.163(4) 0.066(3) -0.019(3) 0.026(2) -0.009(3)
C1' 0.031(3) 0.023(3) 0.033(3) -0.004(3) 0.008(3) -0.003(3)
C1" 0.034(3) 0.023(3) 0.023(3) -0.004(3) 0.009(3) 0.002(3)
C2" 0.025(3) 0.022(3) 0.026(3) 0.005(3) 0.011(3) -0.001(3)
C2' 0.021(3) 0.043(4) 0.021(3) -0.001(3) -0.003(3) 0.008(3)
C3" 0.024(3) 0.036(4) 0.027(3) 0.002(3) 0.004(3) -0.007(3)
C4" 0.018(3) 0.042(4) 0.028(3) 0.001(3) 0.006(3) 0.002(3)
C11 0.017(3) 0.029(3) 0.021(3) -0.009(3) -0.001(3) -0.003(3)
C11' 0.061(4) 0.036(4) 0.039(4) -0.004(3) 0.000(3) 0.019(3)
C12 0.022(3) 0.026(3) 0.026(3) 0.001(3) 0.003(3) 0.005(3)
C12' 0.054(5) 0.029(4) 0.055(5) 0.001(4) 0.011(4) 0.001(4)
C13 0.022(3) 0.042(4) 0.031(4) 0.005(3) 0.002(3) 0.003(3)
C13' 0.051(4) 0.032(4) 0.046(4) -0.017(4) 0.013(4) 0.002(4)
C14 0.023(3) 0.044(4) 0.030(4) 0.002(3) 0.005(3) 0.004(3)
C15 0.031(4) 0.034(4) 0.025(3) 0.009(3) 0.006(3) 0.001(3)
C16 0.025(3) 0.027(3) 0.025(3) 0.005(3) 0.006(3) 0.003(3)
C21 0.023(3) 0.031(4) 0.033(4) -0.003(3) 0.009(3) -0.003(3)
C2"1 0.034(4) 0.050(4) 0.036(4) 0.012(3) 0.018(3) 0.001(3)
C21' 0.051(4) 0.061(5) 0.029(4) -0.007(3) 0.002(3) 0.008(3)
C2"2 0.030(4) 0.035(4) 0.057(4) 0.008(3) 0.009(3) -0.004(3)
C22 0.042(4) 0.053(4) 0.042(4) -0.018(3) 0.024(3) -0.003(3)
C22' 0.056(5) 0.074(6) 0.028(4) -0.001(4) -0.003(4) 0.028(4)
C23 0.038(4) 0.042(4) 0.034(4) -0.008(3) 0.009(3) 0.011(3)
C23' 0.025(4) 0.093(6) 0.039(4) 0.005(4) -0.004(4) -0.001(4)
C24 0.033(4) 0.044(4) 0.037(4) -0.015(3) 0.006(3) 0.012(3)
C25 0.020(3) 0.030(4) 0.030(3) -0.008(3) 0.001(3) 0.001(3)
C26 0.051(4) 0.040(4) 0.037(4) -0.001(3) 0.010(3) 0.017(3)
C27 0.029(3) 0.030(4) 0.035(4) 0.004(3) 0.009(3) 0.007(3)
C141 0.029(4) 0.067(5) 0.024(3) 0.011(3) 0.001(3) 0.008(3)
C142 0.050(4) 0.071(5) 0.045(4) -0.010(4) -0.015(3) 0.020(4)
C143 0.039(4) 0.053(5) 0.035(4) -0.001(3) -0.006(3) 0.009(3)
C161 0.018(3) 0.049(4) 0.027(3) 0.015(3) 0.000(3) 0.000(3)
C162 0.035(4) 0.062(5) 0.037(4) 0.003(3) 0.014(3) 0.002(3)
C163 0.043(4) 0.051(4) 0.052(4) 0.011(4) 0.005(3) -0.011(3)

loop_
_atom_type_symbol
_atom_type_description
_atom_type_scat_dispersion_real
_atom_type_scat_dispersion_imag
_atom_type_scat_source
C C 0.0033 0.0016 'International Tables Vol C Tables 4.2.6.8 and 6.1.1.4'
H H 0.0000 0.0000 'International Tables Vol C Tables 4.2.6.8 and 6.1.1.4'
N N 0.0061 0.0033 'International Tables Vol C Tables 4.2.6.8 and 6.1.1.4'
O O 0.0106 0.0060 'International Tables Vol C Tables 4.2.6.8 and 6.1.1.4'
F F 0.0171 0.0103 'International Tables Vol C Tables 4.2.6.8 and 6.1.1.4'
Mo Mo -1.6832 0.6857 'International Tables Vol C Tables 4.2.6.8 and 6.1.1.4'

loop_
_geom_angle_atom_site_label_1
_geom_angle_atom_site_label_2
_geom_angle_atom_site_label_3
_geom_angle
N1 Mo C1" 97.2(2)
N1 Mo O1 98.12(15)
C1" Mo O1 108.51(17)
N1 Mo O2 160.07(15)
C1" Mo O2 101.10(18)
O1 Mo O2 83.62(13)
N1 Mo N2 90.28(16)
C1" Mo N2 96.31(17)
O1 Mo N2 152.44(14)
O2 Mo N2 79.91(13)
C11 N1 Mo 175.9(4)
C27 N2 C21 107.1(4)
C27 N2 C25 106.3(4)
C21 N2 C25 107.5(4)
C27 N2 Mo 115.7(3)
C21 N2 Mo 107.0(3)
C25 N2 Mo 112.8(3)
C1' O1 Mo 142.1(3)
C2' O2 Mo 150.1(3)
O1 C1' C13' 107.9(5)
O1 C1' C12' 107.5(4)
C13' C1' C12' 109.8(5)
O1 C1' C11' 115.7(4)
C13' C1' C11' 107.7(5)
C12' C1' C11' 108.2(5)
C2" C1" Mo 145.2(4)
C1" C2" C2"1 109.9(4)
C1" C2" C2"2 107.8(4)
C2"1 C2" C2"2 107.3(4)
C1" C2" C3" 112.8(4)
C2"1 C2" C3" 110.5(4)
C2"2 C2" C3" 108.4(4)
O2 C2' C21' 114.9(4)
O2 C2' C22' 106.4(5)
C21' C2' C22' 108.1(5)
O2 C2' C23' 108.6(4)
C21' C2' C23' 109.5(5)
C22' C2' C23' 109.2(5)
C2" C3" C4" 116.0(4)
C12 C4" C3" 113.7(4)
C16 C11 N1 121.8(4)
C16 C11 C12 122.0(5)
N1 C11 C12 116.2(4)
C13 C12 C11 118.3(5)
C13 C12 C4" 121.8(5)
C11 C12 C4" 119.9(4)
F123 C12' F122 106.9(6)
F123 C12' F121 106.1(5)
F122 C12' F121 105.4(5)
F123 C12' C1' 114.1(5)
F122 C12' C1' 110.6(5)
F121 C12' C1' 113.2(5)
C12 C13 C14 122.2(5)
F132 C13' F131 107.2(6)
F132 C13' F133 105.5(5)
F131 C13' F133 106.0(5)
F132 C13' C1' 113.4(5)
F131 C13' C1' 110.2(5)
F133 C13' C1' 114.0(5)
C15 C14 C13 117.5(5)
C15 C14 C141 121.3(5)
C13 C14 C141 121.2(5)
C14 C15 C16 123.9(5)
C11 C16 C15 116.2(5)
C11 C16 C161 123.3(5)
C15 C16 C161 120.5(5)
N2 C21 C22 112.1(4)
C23 C22 C21 108.6(5)
F222 C22' F223 106.5(6)
F222 C22' F221 106.7(6)
F223 C22' F221 105.9(5)
F222 C22' C2' 110.5(6)
F223 C22' C2' 114.3(5)
F221 C22' C2' 112.4(6)
C22 C23 C26 108.9(5)
C22 C23 C24 109.0(5)
C26 C23 C24 108.6(5)
F232 C23' F233 106.7(5)
F232 C23' F231 106.8(6)
F233 C23' F231 105.8(6)
F232 C23' C2' 114.2(5)
F233 C23' C2' 113.5(6)
F231 C23' C2' 109.4(5)
C23 C24 C25 108.2(4)
N2 C25 C24 112.5(4)
C23 C26 C27 109.1(4)
N2 C27 C26 111.9(4)
C143 C141 C14 111.7(5)
C143 C141 C142 110.7(5)
C14 C141 C142 110.5(5)
C16 C161 C163 110.3(5)
C16 C161 C162 111.8(4)
C163 C161 C162 111.1(5)

loop_
_geom_bond_atom_site_label_1
_geom_bond_atom_site_label_2
_geom_bond_distance
Mo N1 1.743(4)
Mo C1" 1.879(5)
Mo O1 2.008(3)
Mo O2 2.010(3)
Mo N2 2.265(4)
N1 C11 1.402(6)
N2 C27 1.492(6)
N2 C21 1.494(6)
N2 C25 1.498(6)
O1 C1' 1.356(6)
O2 C2' 1.375(5)
F121 C12' 1.351(6)
F122 C12' 1.323(7)
F123 C12' 1.319(7)
F131 C13' 1.330(6)
F132 C13' 1.316(6)
F133 C13' 1.348(6)
F221 C22' 1.351(7)
F222 C22' 1.305(7)
F223 C22' 1.325(7)
F231 C23' 1.337(7)
F232 C23' 1.311(6)
F233 C23' 1.321(7)
C1' C13' 1.522(7)
C1' C12' 1.532(8)
C1' C11' 1.549(7)
C1" C2" 1.525(7)
C2" C2"1 1.526(6)
C2" C2"2 1.528(6)
C2" C3" 1.532(6)
C2' C21' 1.506(7)
C2' C22' 1.519(8)
C2' C23' 1.538(8)
C3" C4" 1.539(6)
C4" C12 1.504(6)
C11 C16 1.399(6)
C11 C12 1.418(7)
C12 C13 1.375(6)
C13 C14 1.402(7)
C14 C15 1.377(7)
C14 C141 1.521(7)
C15 C16 1.407(6)
C16 C161 1.500(7)
C21 C22 1.525(6)
C22 C23 1.498(7)
C23 C26 1.504(7)
C23 C24 1.508(7)
C24 C25 1.527(6)
C26 C27 1.519(6)
C141 C143 1.513(7)
C141 C142 1.525(7)
C161 C163 1.536(7)
C161 C162 1.538(7)
